data_7706855
loop_
_publ_author_name
'Hu, Lei'
'Mahaut, Damien'
'Tumanov, Nikolay'
'Wouters, Johan'
'Collard, Laurent'
'Robiette, Rapha\"el'
'Berionni, Guillaume'

_publ_section_title
;
 Sterically hindered ortho-substituted phosphatriptycenes as
 configurationally stable P-chirogenic triarylphosphines.
;
_journal_issue 14
_journal_name_full 'Dalton transactions (Cambridge, England : 2003)'
_journal_page_first 4772
_journal_page_last 4777
_journal_paper_doi 10.1039/d1dt00816a
_journal_volume 50
_journal_year 2021
_chemical_formula_moiety 'C25 H19 F O3 P Rh'
_chemical_formula_sum 'C25 H19 F O3 P Rh'
_chemical_formula_weight 520.28
_chemical_name_common 'Rh(acac)CO(o-fluoro-9-phosphatriptycene complex)'
_chemical_name_systematic
;
(acetylacetonato)-carbonylrhodium-ortho-fluoro-9-phosphatriptycene 
complex
;
_space_group_crystal_system triclinic
_space_group_IT_number 2
_space_group_name_Hall '-P 1'
_space_group_name_H-M_alt 'P -1'
_atom_sites_solution_hydrogens geom
_audit_creation_method SHELXL-2018/3
_audit_update_record
;
2021-02-08 deposited with the CCDC.	2021-03-15 downloaded from the CCDC.
;
_cell_angle_alpha 65.119(3)
_cell_angle_beta 80.211(2)
_cell_angle_gamma 75.563(2)
_cell_formula_units_Z 4
_cell_length_a 9.5012(2)
_cell_length_b 15.7667(5)
_cell_length_c 16.6900(5)
_cell_measurement_reflns_used 7474
_cell_measurement_temperature 295(2)
_cell_measurement_theta_max 66.9250
_cell_measurement_theta_min 4.1000
_cell_volume 2190.48(12)
_computing_cell_refinement 'CrysAlisPro 1.171.40.53 (Rigaku OD, 2019)'
_computing_data_collection 'CrysAlisPro 1.171.40.53 (Rigaku OD, 2019)'
_computing_data_reduction 'CrysAlisPro 1.171.40.53 (Rigaku OD, 2019)'
_computing_structure_refinement 'SHELXL-2018/3 (Sheldrick, 2018)'
_computing_structure_solution 'SHELXT (Sheldrick, 2015)'
_diffrn_ambient_temperature 295(2)
_diffrn_detector_area_resol_mean 5.1856
_diffrn_measured_fraction_theta_full 0.988
_diffrn_measured_fraction_theta_max 0.988
_diffrn_measurement_device_type
;
Oxford Diffraction Xcalibur, Ruby, Gemini Ultra
;
_diffrn_measurement_method '\w scans'
_diffrn_radiation_monochromator 'multilayer mirror'
_diffrn_radiation_type CuK\a
_diffrn_radiation_wavelength 1.54184
_diffrn_reflns_av_R_equivalents 0.0409
_diffrn_reflns_av_unetI/netI 0.0459
_diffrn_reflns_Laue_measured_fraction_full 0.988
_diffrn_reflns_Laue_measured_fraction_max 0.988
_diffrn_reflns_limit_h_max 11
_diffrn_reflns_limit_h_min -9
_diffrn_reflns_limit_k_max 18
_diffrn_reflns_limit_k_min -18
_diffrn_reflns_limit_l_max 19
_diffrn_reflns_limit_l_min -19
_diffrn_reflns_number 21134
_diffrn_reflns_point_group_measured_fraction_full 0.988
_diffrn_reflns_point_group_measured_fraction_max 0.988
_diffrn_reflns_theta_full 67.109
_diffrn_reflns_theta_max 67.109
_diffrn_reflns_theta_min 2.927
_diffrn_source 'fine-focus sealed tube'
_exptl_absorpt_coefficient_mu 7.277
_exptl_absorpt_correction_T_max 0.727
_exptl_absorpt_correction_T_min 0.596
_exptl_absorpt_correction_type analytical
_exptl_absorpt_process_details
;
CrysAlisPro 1.171.40.53 (Rigaku Oxford Diffraction, 2019)
Analytical numeric absorption correction using a multifaceted crystal
model based on expressions derived by R.C. Clark & J.S. Reid.
(Clark, R. C. & Reid, J. S. (1995). Acta Cryst. A51, 887-897)
Empirical absorption correction using spherical harmonics,
 implemented in SCALE3 ABSPACK scaling algorithm.
;
_exptl_crystal_colour yellow
_exptl_crystal_density_diffrn 1.578
_exptl_crystal_description block
_exptl_crystal_F_000 1048
_exptl_crystal_size_max 0.110
_exptl_crystal_size_mid 0.066
_exptl_crystal_size_min 0.055
_refine_diff_density_max 0.915
_refine_diff_density_min -0.675
_refine_diff_density_rms 0.091
_refine_ls_extinction_method none
_refine_ls_goodness_of_fit_ref 1.037
_refine_ls_hydrogen_treatment constr
_refine_ls_matrix_type full
_refine_ls_number_parameters 583
_refine_ls_number_reflns 7736
_refine_ls_number_restraints 8
_refine_ls_restrained_S_all 1.037
_refine_ls_R_factor_all 0.0445
_refine_ls_R_factor_gt 0.0349
_refine_ls_shift/su_max 0.001
_refine_ls_shift/su_mean 0.000
_refine_ls_structure_factor_coef Fsqd
_refine_ls_weighting_details 'w=1/[\s^2^(Fo^2^)+(0.0574P)^2^] where P=(Fo^2^+2Fc^2^)/3'
_refine_ls_weighting_scheme calc
_refine_ls_wR_factor_gt 0.0943
_refine_ls_wR_factor_ref 0.1020
_reflns_Friedel_coverage 0.000
_reflns_number_gt 6495
_reflns_number_total 7736
_reflns_threshold_expression 'I > 2\s(I)'
_cod_data_source_file d1dt00816a2.cif
_cod_data_source_block nt0816_LHG203B
_cod_depositor_comments 'Adding full bibliography for 7706848--7706861.cif.'
_cod_original_cell_volume 2190.45(12)
_cod_database_code 7706855
_shelx_shelxl_version_number 2018/3
_shelx_space_group_comment
;
The symmetry employed for this shelxl refinement is uniquely defined
by the following loop, which should always be used as a source of
symmetry information in preference to the above space-group names.
They are only intended as comments.
;
_shelx_estimated_absorpt_t_min 0.502
_shelx_estimated_absorpt_t_max 0.690

loop_
_space_group_symop_operation_xyz
'x, y, z'
'-x, -y, -z'

loop_
_atom_site_label
_atom_site_type_symbol
_atom_site_fract_x
_atom_site_fract_y
_atom_site_fract_z
_atom_site_U_iso_or_equiv
_atom_site_adp_type
_atom_site_occupancy
_atom_site_site_symmetry_order
_atom_site_calc_flag
_atom_site_refinement_flags_posn
_atom_site_refinement_flags_adp
_atom_site_refinement_flags_occupancy
_atom_site_disorder_assembly
_atom_site_disorder_group
Rh1 Rh 0.99551(3) 0.76270(2) 0.05472(2) 0.04027(10) Uani 1 1 d . . . . .
P1 P 0.91612(9) 0.62840(6) 0.13746(6) 0.03489(19) Uani 1 1 d . . . . .
F1A F 0.7197(4) 0.7821(3) 0.2103(3) 0.0676(14) Uani 0.686(9) 1 d . . P A 1
F1B F 0.9053(10) 0.6819(6) -0.0700(5) 0.065(3) Uani 0.314(9) 1 d . . P A 2
O1 O 0.6929(4) 0.8483(3) 0.0069(3) 0.0928(14) Uani 1 1 d . . . . .
O2 O 1.0595(3) 0.8894(2) -0.0276(2) 0.0540(7) Uani 1 1 d . . . . .
O3 O 1.2077(3) 0.7023(2) 0.07933(18) 0.0491(6) Uani 1 1 d . . . . .
C1 C 0.7520(4) 0.6274(3) 0.2130(2) 0.0405(8) Uani 1 1 d . . . . .
C2 C 0.6713(5) 0.7027(3) 0.2342(3) 0.0542(10) Uani 1 1 d . . . . .
H2 H 0.706331 0.758824 0.214127 0.065 Uiso 0.314(9) 1 calc R U P A 2
C3 C 0.5395(5) 0.6959(4) 0.2847(3) 0.0707(14) Uani 1 1 d . . . . .
H3 H 0.486523 0.746996 0.298153 0.085 Uiso 1 1 calc R U . . .
C4 C 0.4876(5) 0.6128(4) 0.3148(3) 0.0689(14) Uani 1 1 d . . . . .
H4 H 0.397528 0.608792 0.346819 0.083 Uiso 1 1 calc R U . . .
C5 C 0.5683(4) 0.5352(4) 0.2977(3) 0.0539(10) Uani 1 1 d . . . . .
H5 H 0.533973 0.478632 0.319633 0.065 Uiso 1 1 calc R U . . .
C6 C 0.7002(4) 0.5421(3) 0.2480(2) 0.0409(8) Uani 1 1 d . . . . .
C7 C 0.7951(4) 0.4602(3) 0.2262(2) 0.0416(8) Uani 1 1 d . . . . .
H7 H 0.754087 0.402421 0.256790 0.050 Uiso 1 1 calc R U . . .
C8 C 0.9490(4) 0.4423(3) 0.2521(2) 0.0379(7) Uani 1 1 d . . . . .
C9 C 1.0182(4) 0.3548(3) 0.3101(3) 0.0455(9) Uani 1 1 d . . . . .
H9 H 0.970328 0.303667 0.335332 0.055 Uiso 1 1 calc R U . . .
C10 C 1.1596(5) 0.3432(3) 0.3308(3) 0.0507(9) Uani 1 1 d . . . . .
H10 H 1.205830 0.284589 0.370259 0.061 Uiso 1 1 calc R U . . .
C11 C 1.2308(5) 0.4181(3) 0.2930(3) 0.0510(9) Uani 1 1 d . . . . .
H11 H 1.325918 0.409438 0.306183 0.061 Uiso 1 1 calc R U . . .
C12 C 1.1625(4) 0.5073(3) 0.2349(2) 0.0428(8) Uani 1 1 d . . . . .
H12 H 1.210611 0.558328 0.210549 0.051 Uiso 1 1 calc R U . . .
C13 C 1.0227(4) 0.5186(3) 0.2143(2) 0.0367(7) Uani 1 1 d . . . . .
C14 C 0.8535(4) 0.5750(3) 0.0755(2) 0.0361(7) Uani 1 1 d . . . . .
C15 C 0.8557(4) 0.6106(3) -0.0163(3) 0.0455(9) Uani 1 1 d . . . . .
H15 H 0.893395 0.665187 -0.050550 0.055 Uiso 0.686(9) 1 calc R U P A 1
C16 C 0.8034(5) 0.5667(4) -0.0573(3) 0.0563(11) Uani 1 1 d . . . . .
H16 H 0.803500 0.592124 -0.118693 0.068 Uiso 1 1 calc R U . . .
C17 C 0.7510(5) 0.4848(4) -0.0070(3) 0.0622(12) Uani 1 1 d . . . . .
H17 H 0.717550 0.454191 -0.034809 0.075 Uiso 1 1 calc R U . . .
C18 C 0.7471(5) 0.4470(3) 0.0850(3) 0.0533(10) Uani 1 1 d . . . . .
H18 H 0.710874 0.391763 0.118666 0.064 Uiso 1 1 calc R U . . .
C19 C 0.7981(4) 0.4930(3) 0.1259(2) 0.0406(8) Uani 1 1 d . . . . .
C20 C 0.8094(5) 0.8148(3) 0.0268(3) 0.0623(12) Uani 1 1 d . . . . .
C21 C 1.2025(5) 1.0022(3) -0.1099(4) 0.0706(14) Uani 1 1 d . . . . .
H21A H 1.177665 1.011840 -0.166924 0.106 Uiso 1 1 calc R U . . .
H21B H 1.301040 1.009702 -0.114144 0.106 Uiso 1 1 calc R U . . .
H21C H 1.137802 1.048128 -0.090127 0.106 Uiso 1 1 calc R U . . .
C22 C 1.1885(4) 0.9041(3) -0.0453(3) 0.0454(9) Uani 1 1 d . . . . .
C23 C 1.3123(4) 0.8364(3) -0.0131(3) 0.0464(9) Uani 1 1 d . . . . .
H23 H 1.400914 0.856259 -0.032060 0.056 Uiso 1 1 calc R U . . .
C24 C 1.3172(4) 0.7414(3) 0.0450(2) 0.0447(8) Uani 1 1 d . . . . .
C25 C 1.4625(5) 0.6766(4) 0.0698(4) 0.0703(14) Uani 1 1 d . . . . .
H25A H 1.462143 0.644646 0.133083 0.105 Uiso 1 1 calc R U . . .
H25B H 1.537645 0.713534 0.047908 0.105 Uiso 1 1 calc R U . . .
H25C H 1.480614 0.630208 0.044227 0.105 Uiso 1 1 calc R U . . .
Rh2 Rh 0.32289(3) 0.79525(2) 0.56573(2) 0.04287(10) Uani 1 1 d . . . . .
P2 P 0.18495(10) 0.80650(7) 0.46463(6) 0.0376(2) Uani 1 1 d . . . . .
F2A F 0.4147(3) 0.9390(2) 0.35071(19) 0.0634(9) Uani 0.935(7) 1 d D . P B 1
F2B F 0.326(4) 0.597(3) 0.576(2) 0.065(8) Uani 0.065(7) 1 d D U P B 2
O4 O 0.5778(4) 0.7162(3) 0.4714(3) 0.0854(11) Uani 1 1 d . . . . .
O5 O 0.4581(3) 0.7828(3) 0.6566(2) 0.0669(9) Uani 1 1 d . . . . .
O6 O 0.1501(3) 0.8359(2) 0.64139(18) 0.0519(7) Uani 1 1 d . . . . .
C26 C 0.2292(4) 0.8668(3) 0.3451(2) 0.0394(8) Uani 1 1 d . . . . .
C27 C 0.3346(4) 0.9212(3) 0.3036(3) 0.0496(9) Uani 1 1 d D . . . .
H27 H 0.389675 0.932219 0.337954 0.059 Uiso 0.065(7) 1 calc R U P B 2
C28 C 0.3612(6) 0.9600(4) 0.2114(3) 0.0646(12) Uani 1 1 d . . . . .
H28 H 0.431993 0.996904 0.184740 0.078 Uiso 1 1 calc R U . . .
C29 C 0.2812(6) 0.9427(4) 0.1615(3) 0.0673(13) Uani 1 1 d . . . . .
H29 H 0.300764 0.966022 0.100358 0.081 Uiso 1 1 calc R U . . .
C30 C 0.1723(5) 0.8916(4) 0.1996(3) 0.0593(11) Uani 1 1 d . . . . .
H30 H 0.117646 0.881520 0.164318 0.071 Uiso 1 1 calc R U . . .
C31 C 0.1441(4) 0.8551(3) 0.2909(2) 0.0458(9) Uani 1 1 d . . . . .
C32 C 0.0216(4) 0.8014(3) 0.3381(3) 0.0505(9) Uani 1 1 d . . . . .
H32 H -0.034944 0.799908 0.294980 0.061 Uiso 1 1 calc R U . . .
C33 C -0.0753(4) 0.8504(3) 0.3945(3) 0.0488(9) Uani 1 1 d . . . . .
C34 C -0.2219(5) 0.8879(4) 0.3841(3) 0.0601(11) Uani 1 1 d . . . . .
H34 H -0.266749 0.881962 0.341825 0.072 Uiso 1 1 calc R U . . .
C35 C -0.3021(5) 0.9343(4) 0.4366(4) 0.0674(13) Uani 1 1 d . . . . .
H35 H -0.400600 0.960127 0.428765 0.081 Uiso 1 1 calc R U . . .
C36 C -0.2380(5) 0.9427(4) 0.5004(3) 0.0599(11) Uani 1 1 d . . . . .
H36 H -0.293458 0.973606 0.535549 0.072 Uiso 1 1 calc R U . . .
C37 C -0.0910(4) 0.9052(3) 0.5123(3) 0.0471(9) Uani 1 1 d . . . . .
H37 H -0.047217 0.910690 0.555286 0.057 Uiso 1 1 calc R U . . .
C38 C -0.0100(4) 0.8594(3) 0.4592(2) 0.0416(8) Uani 1 1 d . . . . .
C39 C 0.0904(4) 0.7011(3) 0.3973(3) 0.0480(9) Uani 1 1 d . . . . .
C40 C 0.0781(5) 0.6191(4) 0.3898(3) 0.0609(12) Uani 1 1 d . . . . .
H40 H 0.022683 0.623158 0.346932 0.073 Uiso 1 1 calc R U . . .
C41 C 0.1490(6) 0.5305(4) 0.4467(4) 0.0688(14) Uani 1 1 d . . . . .
H41 H 0.141047 0.475416 0.441566 0.083 Uiso 1 1 calc R U . . .
C42 C 0.2301(6) 0.5241(3) 0.5099(3) 0.0659(13) Uani 1 1 d . . . . .
H42 H 0.276355 0.464512 0.547912 0.079 Uiso 1 1 calc R U . . .
C43 C 0.2438(5) 0.6050(3) 0.5178(3) 0.0548(10) Uani 1 1 d D U . . .
H43 H 0.299293 0.600237 0.560915 0.066 Uiso 0.935(7) 1 calc R U P B 1
C44 C 0.1742(4) 0.6942(3) 0.4611(2) 0.0418(8) Uani 1 1 d . . . . .
C45 C 0.4778(5) 0.7488(3) 0.5064(3) 0.0556(10) Uani 1 1 d . . . . .
C46 C 0.5450(8) 0.7874(7) 0.7768(5) 0.111(3) Uani 1 1 d . . . . .
H46A H 0.582821 0.720894 0.809008 0.167 Uiso 1 1 calc R U . . .
H46B H 0.512085 0.818144 0.817418 0.167 Uiso 1 1 calc R U . . .
H46C H 0.620310 0.816346 0.735745 0.167 Uiso 1 1 calc R U . . .
C47 C 0.4186(6) 0.7983(4) 0.7265(3) 0.0668(13) Uani 1 1 d . . . . .
C48 C 0.2776(6) 0.8232(4) 0.7571(3) 0.0641(12) Uani 1 1 d . . . . .
H48 H 0.264616 0.828747 0.811334 0.077 Uiso 1 1 calc R U . . .
C49 C 0.1534(5) 0.8407(3) 0.7158(3) 0.0548(10) Uani 1 1 d . . . . .
C50 C 0.0052(6) 0.8703(5) 0.7570(4) 0.0831(17) Uani 1 1 d . . . . .
H50A H -0.037735 0.934084 0.719558 0.125 Uiso 1 1 calc R U . . .
H50B H 0.015418 0.867913 0.814133 0.125 Uiso 1 1 calc R U . . .
H50C H -0.056359 0.827559 0.763285 0.125 Uiso 1 1 calc R U . . .

loop_
_atom_site_aniso_label
_atom_site_aniso_U_11
_atom_site_aniso_U_22
_atom_site_aniso_U_33
_atom_site_aniso_U_23
_atom_site_aniso_U_13
_atom_site_aniso_U_12
Rh1 0.03355(16) 0.03529(15) 0.04896(17) -0.01248(12) -0.00317(11) -0.00919(11)
P1 0.0320(4) 0.0338(4) 0.0383(4) -0.0142(4) 0.0003(3) -0.0076(3)
F1A 0.076(3) 0.049(2) 0.083(3) -0.039(2) 0.011(2) -0.0084(18)
F1B 0.079(6) 0.062(5) 0.043(4) -0.010(4) 0.002(4) -0.018(4)
O1 0.047(2) 0.064(2) 0.132(3) 0.004(2) -0.030(2) -0.0109(16)
O2 0.0412(15) 0.0394(14) 0.0711(18) -0.0107(13) -0.0021(13) -0.0116(11)
O3 0.0372(14) 0.0440(15) 0.0580(16) -0.0104(13) -0.0058(11) -0.0104(11)
C1 0.0366(19) 0.046(2) 0.0370(17) -0.0194(16) 0.0008(14) -0.0027(15)
C2 0.053(2) 0.051(2) 0.060(2) -0.031(2) 0.0013(19) -0.0003(19)
C3 0.056(3) 0.081(4) 0.068(3) -0.041(3) 0.008(2) 0.009(3)
C4 0.046(3) 0.089(4) 0.057(3) -0.028(3) 0.015(2) -0.002(2)
C5 0.042(2) 0.067(3) 0.044(2) -0.015(2) 0.0043(17) -0.0129(19)
C6 0.0338(18) 0.047(2) 0.0370(18) -0.0126(16) -0.0014(14) -0.0081(15)
C7 0.0381(19) 0.0392(19) 0.0437(19) -0.0114(16) -0.0022(15) -0.0109(15)
C8 0.0413(19) 0.0373(18) 0.0366(17) -0.0167(15) -0.0004(14) -0.0082(15)
C9 0.050(2) 0.039(2) 0.0433(19) -0.0117(16) -0.0043(16) -0.0081(16)
C10 0.055(2) 0.043(2) 0.045(2) -0.0111(17) -0.0126(17) -0.0006(18)
C11 0.047(2) 0.054(2) 0.050(2) -0.0187(19) -0.0157(17) -0.0027(18)
C12 0.040(2) 0.047(2) 0.0443(19) -0.0196(17) -0.0037(15) -0.0097(16)
C13 0.0384(19) 0.0383(18) 0.0341(17) -0.0167(15) -0.0030(14) -0.0043(14)
C14 0.0300(17) 0.0380(18) 0.0395(18) -0.0173(15) -0.0004(13) -0.0032(14)
C15 0.037(2) 0.055(2) 0.0402(19) -0.0213(18) -0.0019(15) 0.0012(17)
C16 0.050(2) 0.073(3) 0.046(2) -0.032(2) -0.0116(18) 0.008(2)
C17 0.059(3) 0.076(3) 0.073(3) -0.051(3) -0.016(2) -0.001(2)
C18 0.051(2) 0.050(2) 0.071(3) -0.034(2) -0.0067(19) -0.0095(18)
C19 0.0365(19) 0.0399(19) 0.047(2) -0.0201(16) -0.0028(15) -0.0050(15)
C20 0.045(3) 0.043(2) 0.080(3) -0.001(2) -0.010(2) -0.0148(19)
C21 0.058(3) 0.045(2) 0.096(4) -0.013(2) 0.006(2) -0.022(2)
C22 0.044(2) 0.046(2) 0.050(2) -0.0215(18) 0.0036(16) -0.0154(17)
C23 0.038(2) 0.056(2) 0.047(2) -0.0189(19) 0.0028(16) -0.0184(17)
C24 0.038(2) 0.054(2) 0.0427(19) -0.0196(18) -0.0047(15) -0.0098(17)
C25 0.040(2) 0.075(3) 0.077(3) -0.011(3) -0.011(2) -0.010(2)
Rh2 0.04523(17) 0.04701(17) 0.03996(16) -0.02168(13) -0.00679(11) -0.00493(12)
P2 0.0389(5) 0.0402(5) 0.0353(4) -0.0166(4) -0.0025(3) -0.0077(4)
F2A 0.0559(17) 0.0738(19) 0.0681(17) -0.0287(15) -0.0013(12) -0.0274(13)
F2B 0.091(17) 0.050(15) 0.035(13) -0.006(12) -0.006(10) 0.000(14)
O4 0.062(2) 0.108(3) 0.100(3) -0.067(3) -0.0005(19) 0.006(2)
O5 0.0588(18) 0.091(2) 0.0631(18) -0.0474(18) -0.0209(15) 0.0060(16)
O6 0.0533(16) 0.0604(17) 0.0457(14) -0.0271(13) -0.0019(12) -0.0079(13)
C26 0.0357(19) 0.0406(19) 0.0395(18) -0.0170(16) -0.0007(14) -0.0026(15)
C27 0.047(2) 0.042(2) 0.055(2) -0.0166(18) 0.0024(18) -0.0108(17)
C28 0.070(3) 0.055(3) 0.057(3) -0.013(2) 0.014(2) -0.021(2)
C29 0.082(3) 0.064(3) 0.038(2) -0.010(2) 0.004(2) -0.008(2)
C30 0.062(3) 0.070(3) 0.038(2) -0.018(2) -0.0066(18) -0.002(2)
C31 0.043(2) 0.051(2) 0.0408(19) -0.0178(17) -0.0039(16) -0.0059(17)
C32 0.047(2) 0.067(3) 0.047(2) -0.030(2) -0.0082(17) -0.0125(19)
C33 0.041(2) 0.055(2) 0.051(2) -0.0220(19) -0.0005(17) -0.0118(18)
C34 0.038(2) 0.080(3) 0.068(3) -0.032(3) -0.0069(19) -0.014(2)
C35 0.040(2) 0.074(3) 0.086(3) -0.034(3) -0.005(2) -0.004(2)
C36 0.045(2) 0.063(3) 0.073(3) -0.035(2) 0.006(2) -0.005(2)
C37 0.044(2) 0.045(2) 0.052(2) -0.0224(18) 0.0014(17) -0.0061(16)
C38 0.040(2) 0.041(2) 0.0435(19) -0.0160(16) -0.0006(15) -0.0117(15)
C39 0.046(2) 0.057(2) 0.048(2) -0.0275(19) 0.0082(17) -0.0185(18)
C40 0.059(3) 0.075(3) 0.070(3) -0.048(3) 0.016(2) -0.029(2)
C41 0.087(3) 0.058(3) 0.075(3) -0.040(3) 0.029(3) -0.035(3)
C42 0.088(3) 0.042(2) 0.066(3) -0.025(2) 0.021(3) -0.019(2)
C43 0.065(3) 0.045(2) 0.047(2) -0.0152(18) 0.0069(19) -0.0098(19)
C44 0.047(2) 0.044(2) 0.0380(18) -0.0210(16) 0.0065(15) -0.0129(16)
C45 0.054(3) 0.062(3) 0.055(2) -0.029(2) -0.014(2) -0.003(2)
C46 0.093(4) 0.171(8) 0.101(5) -0.098(5) -0.043(4) 0.022(5)
C47 0.078(3) 0.071(3) 0.056(3) -0.035(2) -0.024(2) 0.008(3)
C48 0.085(3) 0.065(3) 0.049(2) -0.033(2) -0.012(2) -0.003(2)
C49 0.069(3) 0.049(2) 0.044(2) -0.0209(19) -0.0025(19) -0.005(2)
C50 0.075(4) 0.115(5) 0.067(3) -0.055(3) 0.007(3) -0.006(3)

loop_
_atom_type_symbol
_atom_type_description
_atom_type_scat_dispersion_real
_atom_type_scat_dispersion_imag
_atom_type_scat_source
C C 0.0181 0.0091 'International Tables Vol C Tables 4.2.6.8 and 6.1.1.4'
H H 0.0000 0.0000 'International Tables Vol C Tables 4.2.6.8 and 6.1.1.4'
F F 0.0727 0.0534 'International Tables Vol C Tables 4.2.6.8 and 6.1.1.4'
O O 0.0492 0.0322 'International Tables Vol C Tables 4.2.6.8 and 6.1.1.4'
P P 0.2955 0.4335 'International Tables Vol C Tables 4.2.6.8 and 6.1.1.4'
Rh Rh 0.0927 3.6045 'International Tables Vol C Tables 4.2.6.8 and 6.1.1.4'

loop_
_geom_angle_atom_site_label_1
_geom_angle_atom_site_label_2
_geom_angle_atom_site_label_3
_geom_angle
_geom_angle_site_symmetry_1
_geom_angle_site_symmetry_3
_geom_angle_publ_flag
C20 Rh1 O3 176.5(2) . . ?
C20 Rh1 O2 90.83(16) . . ?
O3 Rh1 O2 88.82(11) . . ?
C20 Rh1 P1 86.16(14) . . ?
O3 Rh1 P1 94.06(8) . . ?
O2 Rh1 P1 176.40(9) . . ?
C14 P1 C1 95.58(16) . . ?
C14 P1 C13 97.49(16) . . ?
C1 P1 C13 95.40(16) . . ?
C14 P1 Rh1 114.83(12) . . ?
C1 P1 Rh1 121.37(13) . . ?
C13 P1 Rh1 125.84(12) . . ?
C22 O2 Rh1 126.7(3) . . ?
C24 O3 Rh1 126.9(3) . . ?
C2 C1 C6 118.1(3) . . ?
C2 C1 P1 127.1(3) . . ?
C6 C1 P1 114.7(3) . . ?
F1A C2 C3 117.3(4) . . ?
F1A C2 C1 121.4(4) . . ?
C3 C2 C1 121.2(5) . . ?
C3 C2 H2 119.4 . . ?
C1 C2 H2 119.4 . . ?
C4 C3 C2 119.5(4) . . ?
C4 C3 H3 120.3 . . ?
C2 C3 H3 120.3 . . ?
C3 C4 C5 120.6(4) . . ?
C3 C4 H4 119.7 . . ?
C5 C4 H4 119.7 . . ?
C6 C5 C4 119.6(5) . . ?
C6 C5 H5 120.2 . . ?
C4 C5 H5 120.2 . . ?
C5 C6 C1 120.8(4) . . ?
C5 C6 C7 122.8(4) . . ?
C1 C6 C7 116.4(3) . . ?
C8 C7 C6 109.6(3) . . ?
C8 C7 C19 109.2(3) . . ?
C6 C7 C19 106.1(3) . . ?
C8 C7 H7 110.6 . . ?
C6 C7 H7 110.6 . . ?
C19 C7 H7 110.6 . . ?
C9 C8 C13 119.4(3) . . ?
C9 C8 C7 122.9(3) . . ?
C13 C8 C7 117.6(3) . . ?
C8 C9 C10 119.9(4) . . ?
C8 C9 H9 120.0 . . ?
C10 C9 H9 120.0 . . ?
C11 C10 C9 120.1(4) . . ?
C11 C10 H10 120.0 . . ?
C9 C10 H10 120.0 . . ?
C10 C11 C12 121.0(4) . . ?
C10 C11 H11 119.5 . . ?
C12 C11 H11 119.5 . . ?
C13 C12 C11 118.9(4) . . ?
C13 C12 H12 120.6 . . ?
C11 C12 H12 120.6 . . ?
C12 C13 C8 120.7(3) . . ?
C12 C13 P1 125.8(3) . . ?
C8 C13 P1 113.5(3) . . ?
C19 C14 C15 118.9(3) . . ?
C19 C14 P1 115.9(3) . . ?
C15 C14 P1 125.2(3) . . ?
F1B C15 C16 112.7(5) . . ?
F1B C15 C14 126.1(5) . . ?
C16 C15 C14 121.2(4) . . ?
C16 C15 H15 119.4 . . ?
C14 C15 H15 119.4 . . ?
C15 C16 C17 119.5(4) . . ?
C15 C16 H16 120.2 . . ?
C17 C16 H16 120.2 . . ?
C16 C17 C18 121.0(4) . . ?
C16 C17 H17 119.5 . . ?
C18 C17 H17 119.5 . . ?
C19 C18 C17 119.0(4) . . ?
C19 C18 H18 120.5 . . ?
C17 C18 H18 120.5 . . ?
C18 C19 C14 120.4(4) . . ?
C18 C19 C7 123.9(4) . . ?
C14 C19 C7 115.7(3) . . ?
O1 C20 Rh1 178.2(5) . . ?
C22 C21 H21A 109.5 . . ?
C22 C21 H21B 109.5 . . ?
H21A C21 H21B 109.5 . . ?
C22 C21 H21C 109.5 . . ?
H21A C21 H21C 109.5 . . ?
H21B C21 H21C 109.5 . . ?
O2 C22 C23 125.4(4) . . ?
O2 C22 C21 114.8(4) . . ?
C23 C22 C21 119.8(4) . . ?
C22 C23 C24 126.4(4) . . ?
C22 C23 H23 116.8 . . ?
C24 C23 H23 116.8 . . ?
O3 C24 C23 125.7(4) . . ?
O3 C24 C25 115.1(4) . . ?
C23 C24 C25 119.2(4) . . ?
C24 C25 H25A 109.5 . . ?
C24 C25 H25B 109.5 . . ?
H25A C25 H25B 109.5 . . ?
C24 C25 H25C 109.5 . . ?
H25A C25 H25C 109.5 . . ?
H25B C25 H25C 109.5 . . ?
C45 Rh2 O6 174.97(17) . . ?
C45 Rh2 O5 89.93(16) . . ?
O6 Rh2 O5 88.34(12) . . ?
C45 Rh2 P2 87.71(13) . . ?
O6 Rh2 P2 94.02(8) . . ?
O5 Rh2 P2 177.64(9) . . ?
C44 P2 C38 97.21(17) . . ?
C44 P2 C26 95.57(17) . . ?
C38 P2 C26 94.61(16) . . ?
C44 P2 Rh2 116.05(13) . . ?
C38 P2 Rh2 124.68(13) . . ?
C26 P2 Rh2 122.30(13) . . ?
C47 O5 Rh2 126.3(3) . . ?
C49 O6 Rh2 127.1(3) . . ?
C27 C26 C31 117.4(3) . . ?
C27 C26 P2 127.9(3) . . ?
C31 C26 P2 114.7(3) . . ?
F2A C27 C26 120.6(4) . . ?
F2A C27 C28 117.4(4) . . ?
C26 C27 C28 122.0(4) . . ?
C26 C27 H27 119.0 . . ?
C28 C27 H27 119.0 . . ?
C29 C28 C27 118.7(4) . . ?
C29 C28 H28 120.7 . . ?
C27 C28 H28 120.7 . . ?
C28 C29 C30 121.4(4) . . ?
C28 C29 H29 119.3 . . ?
C30 C29 H29 119.3 . . ?
C29 C30 C31 119.7(4) . . ?
C29 C30 H30 120.1 . . ?
C31 C30 H30 120.1 . . ?
C30 C31 C26 120.7(4) . . ?
C30 C31 C32 123.1(4) . . ?
C26 C31 C32 116.2(3) . . ?
C39 C32 C33 109.4(3) . . ?
C39 C32 C31 107.5(3) . . ?
C33 C32 C31 108.8(3) . . ?
C39 C32 H32 110.4 . . ?
C33 C32 H32 110.4 . . ?
C31 C32 H32 110.4 . . ?
C34 C33 C38 119.1(4) . . ?
C34 C33 C32 123.5(4) . . ?
C38 C33 C32 117.4(4) . . ?
C33 C34 C35 119.9(4) . . ?
C33 C34 H34 120.0 . . ?
C35 C34 H34 120.0 . . ?
C36 C35 C34 120.9(4) . . ?
C36 C35 H35 119.5 . . ?
C34 C35 H35 119.5 . . ?
C35 C36 C37 120.1(4) . . ?
C35 C36 H36 119.9 . . ?
C37 C36 H36 119.9 . . ?
C36 C37 C38 119.1(4) . . ?
C36 C37 H37 120.5 . . ?
C38 C37 H37 120.5 . . ?
C37 C38 C33 120.9(4) . . ?
C37 C38 P2 125.3(3) . . ?
C33 C38 P2 113.9(3) . . ?
C44 C39 C40 119.6(4) . . ?
C44 C39 C32 115.7(4) . . ?
C40 C39 C32 124.7(4) . . ?
C39 C40 C41 119.7(5) . . ?
C39 C40 H40 120.1 . . ?
C41 C40 H40 120.1 . . ?
C42 C41 C40 120.4(4) . . ?
C42 C41 H41 119.8 . . ?
C40 C41 H41 119.8 . . ?
C41 C42 C43 120.5(5) . . ?
C41 C42 H42 119.8 . . ?
C43 C42 H42 119.8 . . ?
F2B C43 C42 118.9(18) . . ?
F2B C43 C44 121.3(18) . . ?
C42 C43 C44 119.8(5) . . ?
C42 C43 H43 120.1 . . ?
C44 C43 H43 120.1 . . ?
C39 C44 C43 120.0(4) . . ?
C39 C44 P2 116.1(3) . . ?
C43 C44 P2 123.9(3) . . ?
O4 C45 Rh2 177.4(4) . . ?
C47 C46 H46A 109.5 . . ?
C47 C46 H46B 109.5 . . ?
H46A C46 H46B 109.5 . . ?
C47 C46 H46C 109.5 . . ?
H46A C46 H46C 109.5 . . ?
H46B C46 H46C 109.5 . . ?
O5 C47 C48 126.1(4) . . ?
O5 C47 C46 113.4(5) . . ?
C48 C47 C46 120.5(4) . . ?
C47 C48 C49 126.7(4) . . ?
C47 C48 H48 116.7 . . ?
C49 C48 H48 116.7 . . ?
O6 C49 C48 125.4(4) . . ?
O6 C49 C50 114.1(4) . . ?
C48 C49 C50 120.5(4) . . ?
C49 C50 H50A 109.5 . . ?
C49 C50 H50B 109.5 . . ?
H50A C50 H50B 109.5 . . ?
C49 C50 H50C 109.5 . . ?
H50A C50 H50C 109.5 . . ?
H50B C50 H50C 109.5 . . ?

loop_
_geom_bond_atom_site_label_1
_geom_bond_atom_site_label_2
_geom_bond_distance
_geom_bond_site_symmetry_2
_geom_bond_publ_flag
Rh1 C20 1.803(5) . ?
Rh1 O3 2.034(3) . ?
Rh1 O2 2.064(3) . ?
Rh1 P1 2.2230(9) . ?
P1 C14 1.823(4) . ?
P1 C1 1.830(4) . ?
P1 C13 1.835(4) . ?
F1A C2 1.320(6) . ?
F1B C15 1.249(9) . ?
O1 C20 1.140(6) . ?
O2 C22 1.265(5) . ?
O3 C24 1.269(5) . ?
C1 C2 1.390(6) . ?
C1 C6 1.400(6) . ?
C2 C3 1.386(7) . ?
C2 H2 0.9300 . ?
C3 C4 1.376(8) . ?
C3 H3 0.9300 . ?
C4 C5 1.385(7) . ?
C4 H4 0.9300 . ?
C5 C6 1.382(5) . ?
C5 H5 0.9300 . ?
C6 C7 1.522(6) . ?
C7 C8 1.520(5) . ?
C7 C19 1.528(5) . ?
C7 H7 0.9800 . ?
C8 C9 1.384(5) . ?
C8 C13 1.403(5) . ?
C9 C10 1.393(6) . ?
C9 H9 0.9300 . ?
C10 C11 1.369(6) . ?
C10 H10 0.9300 . ?
C11 C12 1.397(6) . ?
C11 H11 0.9300 . ?
C12 C13 1.379(5) . ?
C12 H12 0.9300 . ?
C14 C19 1.389(5) . ?
C14 C15 1.392(5) . ?
C15 C16 1.371(6) . ?
C15 H15 0.9300 . ?
C16 C17 1.373(7) . ?
C16 H16 0.9300 . ?
C17 C18 1.391(7) . ?
C17 H17 0.9300 . ?
C18 C19 1.389(6) . ?
C18 H18 0.9300 . ?
C21 C22 1.491(6) . ?
C21 H21A 0.9600 . ?
C21 H21B 0.9600 . ?
C21 H21C 0.9600 . ?
C22 C23 1.385(6) . ?
C23 C24 1.394(6) . ?
C23 H23 0.9300 . ?
C24 C25 1.503(6) . ?
C25 H25A 0.9600 . ?
C25 H25B 0.9600 . ?
C25 H25C 0.9600 . ?
Rh2 C45 1.806(5) . ?
Rh2 O6 2.038(3) . ?
Rh2 O5 2.067(3) . ?
Rh2 P2 2.2318(9) . ?
P2 C44 1.825(4) . ?
P2 C38 1.832(4) . ?
P2 C26 1.838(4) . ?
F2A C27 1.332(5) . ?
F2B C43 1.293(19) . ?
O4 C45 1.153(6) . ?
O5 C47 1.268(5) . ?
O6 C49 1.282(5) . ?
C26 C27 1.382(6) . ?
C26 C31 1.403(6) . ?
C27 C28 1.399(6) . ?
C27 H27 0.9300 . ?
C28 C29 1.362(8) . ?
C28 H28 0.9300 . ?
C29 C30 1.373(7) . ?
C29 H29 0.9300 . ?
C30 C31 1.388(6) . ?
C30 H30 0.9300 . ?
C31 C32 1.519(6) . ?
C32 C39 1.515(6) . ?
C32 C33 1.514(6) . ?
C32 H32 0.9800 . ?
C33 C34 1.380(6) . ?
C33 C38 1.404(6) . ?
C34 C35 1.386(7) . ?
C34 H34 0.9300 . ?
C35 C36 1.380(7) . ?
C35 H35 0.9300 . ?
C36 C37 1.387(6) . ?
C36 H36 0.9300 . ?
C37 C38 1.390(6) . ?
C37 H37 0.9300 . ?
C39 C44 1.389(6) . ?
C39 C40 1.385(6) . ?
C40 C41 1.392(8) . ?
C40 H40 0.9300 . ?
C41 C42 1.366(8) . ?
C41 H41 0.9300 . ?
C42 C43 1.377(7) . ?
C42 H42 0.9300 . ?
C43 C44 1.392(6) . ?
C43 H43 0.9300 . ?
C46 C47 1.516(8) . ?
C46 H46A 0.9600 . ?
C46 H46B 0.9600 . ?
C46 H46C 0.9600 . ?
C47 C48 1.373(7) . ?
C48 C49 1.377(7) . ?
C48 H48 0.9300 . ?
C49 C50 1.511(7) . ?
C50 H50A 0.9600 . ?
C50 H50B 0.9600 . ?
C50 H50C 0.9600 . ?

loop_
_geom_torsion_atom_site_label_1
_geom_torsion_atom_site_label_2
_geom_torsion_atom_site_label_3
_geom_torsion_atom_site_label_4
_geom_torsion
_geom_torsion_site_symmetry_1
_geom_torsion_site_symmetry_2
_geom_torsion_site_symmetry_3
_geom_torsion_site_symmetry_4
_geom_torsion_publ_flag
C14 P1 C1 C2 -131.0(4) . . . . ?
C13 P1 C1 C2 130.9(4) . . . . ?
Rh1 P1 C1 C2 -7.4(4) . . . . ?
C14 P1 C1 C6 45.0(3) . . . . ?
C13 P1 C1 C6 -53.1(3) . . . . ?
Rh1 P1 C1 C6 168.6(2) . . . . ?
C6 C1 C2 F1A 173.9(4) . . . . ?
P1 C1 C2 F1A -10.3(6) . . . . ?
C6 C1 C2 C3 -3.3(6) . . . . ?
P1 C1 C2 C3 172.6(4) . . . . ?
F1A C2 C3 C4 -177.0(5) . . . . ?
C1 C2 C3 C4 0.2(8) . . . . ?
C2 C3 C4 C5 2.4(8) . . . . ?
C3 C4 C5 C6 -1.8(7) . . . . ?
C4 C5 C6 C1 -1.3(6) . . . . ?
C4 C5 C6 C7 -179.9(4) . . . . ?
C2 C1 C6 C5 3.8(6) . . . . ?
P1 C1 C6 C5 -172.5(3) . . . . ?
C2 C1 C6 C7 -177.6(4) . . . . ?
P1 C1 C6 C7 6.1(4) . . . . ?
C5 C6 C7 C8 -127.7(4) . . . . ?
C1 C6 C7 C8 53.7(4) . . . . ?
C5 C6 C7 C19 114.5(4) . . . . ?
C1 C6 C7 C19 -64.1(4) . . . . ?
C6 C7 C8 C9 123.2(4) . . . . ?
C19 C7 C8 C9 -121.0(4) . . . . ?
C6 C7 C8 C13 -57.4(4) . . . . ?
C19 C7 C8 C13 58.5(4) . . . . ?
C13 C8 C9 C10 0.3(5) . . . . ?
C7 C8 C9 C10 179.8(3) . . . . ?
C8 C9 C10 C11 -0.7(6) . . . . ?
C9 C10 C11 C12 1.3(6) . . . . ?
C10 C11 C12 C13 -1.5(6) . . . . ?
C11 C12 C13 C8 1.1(5) . . . . ?
C11 C12 C13 P1 -178.2(3) . . . . ?
C9 C8 C13 C12 -0.5(5) . . . . ?
C7 C8 C13 C12 180.0(3) . . . . ?
C9 C8 C13 P1 178.9(3) . . . . ?
C7 C8 C13 P1 -0.6(4) . . . . ?
C14 P1 C13 C12 132.7(3) . . . . ?
C1 P1 C13 C12 -130.9(3) . . . . ?
Rh1 P1 C13 C12 4.6(4) . . . . ?
C14 P1 C13 C8 -46.7(3) . . . . ?
C1 P1 C13 C8 49.7(3) . . . . ?
Rh1 P1 C13 C8 -174.81(19) . . . . ?
C1 P1 C14 C19 -49.2(3) . . . . ?
C13 P1 C14 C19 47.0(3) . . . . ?
Rh1 P1 C14 C19 -177.6(2) . . . . ?
C1 P1 C14 C15 130.0(3) . . . . ?
C13 P1 C14 C15 -133.8(3) . . . . ?
Rh1 P1 C14 C15 1.6(3) . . . . ?
C19 C14 C15 F1B -178.1(6) . . . . ?
P1 C14 C15 F1B 2.7(7) . . . . ?
C19 C14 C15 C16 0.5(5) . . . . ?
P1 C14 C15 C16 -178.6(3) . . . . ?
F1B C15 C16 C17 177.2(6) . . . . ?
C14 C15 C16 C17 -1.5(6) . . . . ?
C15 C16 C17 C18 1.5(6) . . . . ?
C16 C17 C18 C19 -0.4(6) . . . . ?
C17 C18 C19 C14 -0.6(6) . . . . ?
C17 C18 C19 C7 178.0(4) . . . . ?
C15 C14 C19 C18 0.6(5) . . . . ?
P1 C14 C19 C18 179.8(3) . . . . ?
C15 C14 C19 C7 -178.2(3) . . . . ?
P1 C14 C19 C7 1.0(4) . . . . ?
C8 C7 C19 C18 122.8(4) . . . . ?
C6 C7 C19 C18 -119.1(4) . . . . ?
C8 C7 C19 C14 -58.4(4) . . . . ?
C6 C7 C19 C14 59.6(4) . . . . ?
Rh1 O2 C22 C23 0.8(6) . . . . ?
Rh1 O2 C22 C21 177.8(3) . . . . ?
O2 C22 C23 C24 -0.9(7) . . . . ?
C21 C22 C23 C24 -177.8(4) . . . . ?
Rh1 O3 C24 C23 4.1(6) . . . . ?
Rh1 O3 C24 C25 -174.8(3) . . . . ?
C22 C23 C24 O3 -1.7(7) . . . . ?
C22 C23 C24 C25 177.2(4) . . . . ?
C44 P2 C26 C27 -134.7(4) . . . . ?
C38 P2 C26 C27 127.6(4) . . . . ?
Rh2 P2 C26 C27 -9.0(4) . . . . ?
C44 P2 C26 C31 45.2(3) . . . . ?
C38 P2 C26 C31 -52.5(3) . . . . ?
Rh2 P2 C26 C31 170.9(2) . . . . ?
C31 C26 C27 F2A 176.9(4) . . . . ?
P2 C26 C27 F2A -3.3(6) . . . . ?
C31 C26 C27 C28 -2.7(6) . . . . ?
P2 C26 C27 C28 177.2(3) . . . . ?
F2A C27 C28 C29 179.8(4) . . . . ?
C26 C27 C28 C29 -0.7(7) . . . . ?
C27 C28 C29 C30 2.6(8) . . . . ?
C28 C29 C30 C31 -1.2(8) . . . . ?
C29 C30 C31 C26 -2.3(7) . . . . ?
C29 C30 C31 C32 177.3(4) . . . . ?
C27 C26 C31 C30 4.1(6) . . . . ?
P2 C26 C31 C30 -175.8(3) . . . . ?
C27 C26 C31 C32 -175.5(4) . . . . ?
P2 C26 C31 C32 4.6(5) . . . . ?
C30 C31 C32 C39 117.6(4) . . . . ?
C26 C31 C32 C39 -62.8(4) . . . . ?
C30 C31 C32 C33 -124.1(4) . . . . ?
C26 C31 C32 C33 55.6(5) . . . . ?
C39 C32 C33 C34 -122.4(5) . . . . ?
C31 C32 C33 C34 120.4(5) . . . . ?
C39 C32 C33 C38 59.1(5) . . . . ?
C31 C32 C33 C38 -58.1(5) . . . . ?
C38 C33 C34 C35 0.5(7) . . . . ?
C32 C33 C34 C35 -177.9(5) . . . . ?
C33 C34 C35 C36 -0.8(8) . . . . ?
C34 C35 C36 C37 0.5(8) . . . . ?
C35 C36 C37 C38 0.0(7) . . . . ?
C36 C37 C38 C33 -0.3(6) . . . . ?
C36 C37 C38 P2 179.5(3) . . . . ?
C34 C33 C38 C37 0.1(6) . . . . ?
C32 C33 C38 C37 178.6(4) . . . . ?
C34 C33 C38 P2 -179.8(3) . . . . ?
C32 C33 C38 P2 -1.2(5) . . . . ?
C44 P2 C38 C37 134.3(4) . . . . ?
C26 P2 C38 C37 -129.4(4) . . . . ?
Rh2 P2 C38 C37 5.6(4) . . . . ?
C44 P2 C38 C33 -45.8(3) . . . . ?
C26 P2 C38 C33 50.4(3) . . . . ?
Rh2 P2 C38 C33 -174.6(2) . . . . ?
C33 C32 C39 C44 -58.7(4) . . . . ?
C31 C32 C39 C44 59.3(4) . . . . ?
C33 C32 C39 C40 123.2(4) . . . . ?
C31 C32 C39 C40 -118.8(4) . . . . ?
C44 C39 C40 C41 0.5(6) . . . . ?
C32 C39 C40 C41 178.5(4) . . . . ?
C39 C40 C41 C42 0.2(7) . . . . ?
C40 C41 C42 C43 -0.5(7) . . . . ?
C41 C42 C43 F2B -177(2) . . . . ?
C41 C42 C43 C44 0.1(7) . . . . ?
C40 C39 C44 C43 -0.8(6) . . . . ?
C32 C39 C44 C43 -179.0(3) . . . . ?
C40 C39 C44 P2 179.4(3) . . . . ?
C32 C39 C44 P2 1.1(4) . . . . ?
F2B C43 C44 C39 178(2) . . . . ?
C42 C43 C44 C39 0.5(6) . . . . ?
F2B C43 C44 P2 -2(2) . . . . ?
C42 C43 C44 P2 -179.7(3) . . . . ?
C38 P2 C44 C39 46.6(3) . . . . ?
C26 P2 C44 C39 -48.8(3) . . . . ?
Rh2 P2 C44 C39 -179.0(2) . . . . ?
C38 P2 C44 C43 -133.2(3) . . . . ?
C26 P2 C44 C43 131.4(3) . . . . ?
Rh2 P2 C44 C43 1.2(4) . . . . ?
Rh2 O5 C47 C48 2.5(8) . . . . ?
Rh2 O5 C47 C46 -177.2(5) . . . . ?
O5 C47 C48 C49 -3.6(9) . . . . ?
C46 C47 C48 C49 176.0(6) . . . . ?
Rh2 O6 C49 C48 3.3(7) . . . . ?
Rh2 O6 C49 C50 -177.9(4) . . . . ?
C47 C48 C49 O6 0.5(8) . . . . ?
C47 C48 C49 C50 -178.3(6) . . . . ?
